data_4306700
loop_
_publ_author_name
'Sihem Groni'
'Christelle Hureau'
'R\'egis Guillot'
'Genevi\`eve Blondin'
'Guillaume Blain'
'Elodie Anxolab\'eh\`ere-Mallart'

_publ_section_title
;
Characterizations of Chloro and Aqua Mn(II) Mononuclear Complexes with
Amino-Pyridine Ligands. Comparison of Their Electrochemical Properties With
Those of Fe(II) Counterparts
;
_journal_name_full 'Inorganic Chemistry'
_journal_page_first 11783
_journal_page_last 11797
_journal_paper_doi 10.1021/ic8015172
_journal_volume 47
_journal_year 2008
_chemical_formula_moiety 'C21 H27 Mn N5 O, 2(Cl O4)'
_chemical_formula_sum 'C21 H27 Cl2 Mn N5 O9'
_chemical_formula_weight 619.32
_space_group_IT_number 33
_symmetry_cell_setting orthorhombic
_symmetry_Int_Tables_number 33
_symmetry_space_group_name_Hall 'P 2c -2n'
_symmetry_space_group_name_H-M 'P n a 21'
_atom_sites_solution_hydrogens geom
_atom_sites_solution_primary direct
_atom_sites_solution_secondary difmap
_audit_creation_method SHELXL-97
_cell_angle_alpha 90.000(5)
_cell_angle_beta 90.000(5)
_cell_angle_gamma 90.000(5)
_cell_formula_units_Z 4
_cell_length_a 16.558(5)
_cell_length_b 12.802(5)
_cell_length_c 12.896(5)
_cell_measurement_reflns_used 9976
_cell_measurement_temperature 293(2)
_cell_measurement_theta_max 25.42
_cell_measurement_theta_min 2.56
_cell_volume 2733.6(17)
_computing_cell_refinement 'Bruker SMART'
_computing_data_collection 'Bruker SMART'
_computing_data_reduction 'Bruker SAINT'
_computing_molecular_graphics 'Bruker SHELXTL'
_computing_publication_material 'Bruker SHELXTL'
_computing_structure_refinement 'Bruker SHELXTL'
_computing_structure_solution 'Bruker SHELXTL'
_diffrn_ambient_temperature 293(2)
_diffrn_measured_fraction_theta_full 0.992
_diffrn_measured_fraction_theta_max 0.904
_diffrn_measurement_device_type 'CCD area detector'
_diffrn_measurement_method 'phi and omega scans'
_diffrn_radiation_monochromator graphite
_diffrn_radiation_probe x-ray
_diffrn_radiation_type MoK\a
_diffrn_radiation_wavelength 0.71069
_diffrn_reflns_av_R_equivalents 0.0279
_diffrn_reflns_av_sigmaI/netI 0.0222
_diffrn_reflns_limit_h_max 20
_diffrn_reflns_limit_h_min -20
_diffrn_reflns_limit_k_max 15
_diffrn_reflns_limit_k_min -15
_diffrn_reflns_limit_l_max 16
_diffrn_reflns_limit_l_min -16
_diffrn_reflns_number 37117
_diffrn_reflns_theta_full 25.00
_diffrn_reflns_theta_max 26.99
_diffrn_reflns_theta_min 2.92
_diffrn_source 'fine-focus sealed tube'
_diffrn_source_type 'kappa X8 APEX II Bruker ICMMO'
_exptl_absorpt_coefficient_mu 0.735
_exptl_absorpt_correction_T_max 0.981
_exptl_absorpt_correction_T_min 0.924
_exptl_absorpt_correction_type psi-scan
_exptl_absorpt_process_details SADABS
_exptl_crystal_colour colourless
_exptl_crystal_density_diffrn 1.505
_exptl_crystal_density_method 'not measured'
_exptl_crystal_description plate
_exptl_crystal_F_000 1276
_exptl_crystal_size_max 0.120
_exptl_crystal_size_mid 0.095
_exptl_crystal_size_min 0.035
_refine_diff_density_max 0.778
_refine_diff_density_min -0.577
_refine_diff_density_rms 0.110
_refine_ls_abs_structure_details 'Flack H D (1983), Acta Cryst. A39, 876-881'
_refine_ls_abs_structure_Flack -0.02(4)
_refine_ls_extinction_method none
_refine_ls_goodness_of_fit_ref 1.055
_refine_ls_hydrogen_treatment mixed
_refine_ls_matrix_type full
_refine_ls_number_parameters 351
_refine_ls_number_reflns 5295
_refine_ls_number_restraints 26
_refine_ls_restrained_S_all 1.075
_refine_ls_R_factor_all 0.0822
_refine_ls_R_factor_gt 0.0721
_refine_ls_shift/su_max 0.095
_refine_ls_shift/su_mean 0.009
_refine_ls_structure_factor_coef Fsqd
_refine_ls_weighting_details 'calc w=1/[\s^2^(Fo^2^)+(0.1770P)^2^+0.4191P] where P=(Fo^2^+2Fc^2^)/3'
_refine_ls_weighting_scheme calc
_refine_ls_wR_factor_gt 0.2060
_refine_ls_wR_factor_ref 0.2210
_reflns_number_gt 4484
_reflns_number_total 5295
_reflns_threshold_expression >2sigma(I)
_cod_data_source_file ic8015172_si_002_3.cif
_cod_data_source_block 3p
_cod_database_code 4306700

loop_
_symmetry_equiv_pos_as_xyz
'x, y, z'
'-x, -y, z+1/2'
'-x+1/2, y+1/2, z+1/2'
'x+1/2, -y+1/2, z'

loop_
_atom_site_label
_atom_site_type_symbol
_atom_site_fract_x
_atom_site_fract_y
_atom_site_fract_z
_atom_site_U_iso_or_equiv
_atom_site_adp_type
_atom_site_occupancy
_atom_site_symmetry_multiplicity
_atom_site_calc_flag
_atom_site_refinement_flags
_atom_site_disorder_assembly
_atom_site_disorder_group
Mn Mn 0.20491(4) 0.87625(5) 0.29820(8) 0.0472(2) Uani 1 1 d D . .
NA1 N 0.2821(3) 0.9467(4) 0.4282(4) 0.0560(10) Uani 1 1 d . . .
NP1 N 0.1381(3) 0.8434(4) 0.4468(4) 0.0551(10) Uani 1 1 d . . .
NP1' N 0.2010(3) 1.0498(4) 0.2762(4) 0.0597(12) Uani 1 1 d . . .
C4 C 0.2622(4) 1.1035(4) 0.3246(4) 0.0598(13) Uani 1 1 d . . .
C1 C 0.3300(3) 0.7708(5) 0.1534(5) 0.0611(13) Uani 1 1 d . . .
C5 C 0.1458(4) 1.1035(5) 0.2250(6) 0.0704(15) Uani 1 1 d . . .
H5 H 0.1053 1.0668 0.1907 0.085 Uiso 1 1 calc R . .
C10 C 0.1649(3) 0.8963(5) 0.5315(5) 0.0593(13) Uani 1 1 d . . .
NA2 N 0.2921(3) 0.7401(4) 0.3351(4) 0.0598(12) Uani 1 1 d . . .
C12 C 0.3629(3) 0.7924(5) 0.3795(6) 0.0682(15) Uani 1 1 d . . .
H12A H 0.3911 0.8298 0.3249 0.082 Uiso 1 1 calc R . .
H12B H 0.3995 0.7401 0.4070 0.082 Uiso 1 1 calc R . .
C13 C 0.0817(4) 0.7702(6) 0.4609(5) 0.0719(16) Uani 1 1 d . . .
H13 H 0.0607 0.7360 0.4033 0.086 Uiso 1 1 calc R . .
C14 C 0.1362(5) 0.8752(7) 0.6281(6) 0.081(2) Uani 1 1 d . . .
H14 H 0.1541 0.9133 0.6850 0.097 Uiso 1 1 calc R . .
NP2 N 0.2870(3) 0.8584(5) 0.1587(5) 0.0664(13) Uani 1 1 d . . .
C16 C 0.3414(4) 0.8672(5) 0.4636(5) 0.0682(16) Uani 1 1 d . . .
H16A H 0.3188 0.8289 0.5217 0.082 Uiso 1 1 calc R . .
H16B H 0.3900 0.9022 0.4875 0.082 Uiso 1 1 calc R . .
C17 C 0.3838(4) 0.7530(6) 0.0746(5) 0.0761(16) Uani 1 1 d . . .
H17 H 0.4125 0.6906 0.0720 0.091 Uiso 1 1 calc R . .
C19 C 0.3229(4) 1.0375(5) 0.3802(6) 0.0677(14) Uani 1 1 d . . .
H19A H 0.3636 1.0134 0.3317 0.081 Uiso 1 1 calc R . .
H19B H 0.3495 1.0786 0.4334 0.081 Uiso 1 1 calc R . .
C20 C 0.2283(4) 0.9774(5) 0.5118(5) 0.0641(13) Uani 1 1 d . . .
H20A H 0.2024 1.0430 0.4940 0.077 Uiso 1 1 calc R . .
H20B H 0.2595 0.9883 0.5745 0.077 Uiso 1 1 calc R . .
C21 C 0.2050(6) 1.2646(6) 0.2699(8) 0.099(3) Uani 1 1 d . . .
H21 H 0.2063 1.3372 0.2679 0.119 Uiso 1 1 calc R . .
C22 C 0.3135(4) 0.6917(5) 0.2346(7) 0.0762(18) Uani 1 1 d . . .
H22A H 0.2695 0.6472 0.2121 0.091 Uiso 1 1 calc R . .
H22B H 0.3609 0.6482 0.2437 0.091 Uiso 1 1 calc R . .
C23 C 0.3951(5) 0.8278(9) -0.0008(6) 0.099(3) Uani 1 1 d . . .
H23 H 0.4304 0.8167 -0.0558 0.119 Uiso 1 1 calc R . .
C24 C 0.2622(5) 0.6581(6) 0.4079(7) 0.084(2) Uani 1 1 d . . .
H24A H 0.2477 0.6897 0.4728 0.127 Uiso 1 1 calc R . .
H24B H 0.3039 0.6072 0.4192 0.127 Uiso 1 1 calc R . .
H24C H 0.2157 0.6245 0.3785 0.127 Uiso 1 1 calc R . .
C25 C 0.0538(4) 0.7438(9) 0.5574(7) 0.098(3) Uani 1 1 d . . .
H25 H 0.0170 0.6893 0.5644 0.117 Uiso 1 1 calc R . .
C26 C 0.0786(5) 0.7947(9) 0.6408(7) 0.098(3) Uani 1 1 d . . .
H26 H 0.0587 0.7780 0.7061 0.117 Uiso 1 1 calc R . .
C27 C 0.2987(5) 0.9322(7) 0.0840(6) 0.093(3) Uani 1 1 d . . .
H27 H 0.2681 0.9930 0.0864 0.112 Uiso 1 1 calc R . .
C28 C 0.2634(5) 1.2110(6) 0.3231(7) 0.086(2) Uani 1 1 d . . .
H28 H 0.3037 1.2472 0.3581 0.103 Uiso 1 1 calc R . .
C29 C 0.1448(5) 1.2116(6) 0.2196(7) 0.087(2) Uani 1 1 d . . .
H29 H 0.1047 1.2468 0.1831 0.104 Uiso 1 1 calc R . .
C30 C 0.3518(6) 0.9210(10) 0.0083(7) 0.106(3) Uani 1 1 d . . .
H30 H 0.3603 0.9749 -0.0388 0.127 Uiso 1 1 calc R . .
Cl1 Cl 0.44303(10) 1.02835(12) -0.28133(14) 0.0761(5) Uani 1 1 d D . .
Cl2 Cl 0.95013(17) 0.0611(3) 0.4308(2) 0.1235(11) Uani 1 1 d D . .
OW O 0.1054(4) 0.8257(6) 0.2078(5) 0.109(2) Uani 1 1 d D . .
O1 O 0.3600(4) 1.0033(9) -0.2599(9) 0.167(4) Uani 1 1 d D . .
O2 O 0.4729(6) 1.1079(10) -0.2226(14) 0.325(16) Uani 1 1 d D . .
O3 O 0.4478(13) 1.053(2) -0.3913(8) 1.10(13) Uani 1 1 d D . .
O4 O 0.4898(8) 0.9349(8) -0.2659(19) 0.36(2) Uani 1 1 d D . .
O5 O 1.0073(9) 0.1327(12) 0.4023(10) 0.49(3) Uani 1 1 d D . .
O6 O 0.9677(8) -0.0391(10) 0.3736(18) 0.63(6) Uani 1 1 d D . .
O7 O 0.8707(6) 0.0865(12) 0.3927(14) 0.287(11) Uani 1 1 d D . .
O8 O 0.9465(12) 0.0345(16) 0.5355(8) 0.310(13) Uani 1 1 d D . .
H100 H 0.090(4) 0.895(2) 0.186(7) 0.36(18) Uiso 1 1 d D . .
H101 H 0.071(2) 0.810(7) 0.266(2) 0.11(3) Uiso 1 1 d D . .

loop_
_atom_site_aniso_label
_atom_site_aniso_U_11
_atom_site_aniso_U_22
_atom_site_aniso_U_33
_atom_site_aniso_U_23
_atom_site_aniso_U_13
_atom_site_aniso_U_12
Mn 0.0465(4) 0.0513(4) 0.0439(4) -0.0004(3) -0.0031(3) 0.0041(3)
NA1 0.049(2) 0.058(2) 0.060(3) 0.006(2) -0.0108(18) -0.0013(18)
NP1 0.045(2) 0.069(2) 0.051(2) 0.001(2) 0.0012(18) -0.001(2)
NP1' 0.068(3) 0.058(2) 0.054(3) 0.0017(19) 0.001(2) 0.011(2)
C4 0.061(3) 0.056(3) 0.063(3) 0.005(2) 0.016(2) -0.002(2)
C1 0.055(3) 0.070(3) 0.059(3) -0.017(3) 0.001(2) -0.002(2)
C5 0.069(3) 0.072(3) 0.070(4) 0.014(3) 0.002(3) 0.017(3)
C10 0.054(3) 0.072(3) 0.053(3) 0.001(2) -0.003(2) 0.009(2)
NA2 0.056(2) 0.046(2) 0.077(3) 0.007(2) -0.0007(19) 0.0062(17)
C12 0.047(3) 0.075(4) 0.083(4) 0.005(3) -0.008(3) 0.010(2)
C13 0.055(3) 0.089(4) 0.071(4) 0.005(3) 0.000(3) -0.009(3)
C14 0.071(4) 0.119(6) 0.053(3) 0.003(3) 0.005(3) -0.002(4)
NP2 0.065(3) 0.076(3) 0.058(3) -0.001(2) 0.005(2) 0.014(2)
C16 0.057(3) 0.084(4) 0.064(4) 0.007(3) -0.023(3) 0.009(3)
C17 0.069(3) 0.089(4) 0.070(4) -0.019(3) 0.005(3) 0.006(3)
C19 0.061(3) 0.063(3) 0.080(4) -0.004(3) -0.003(3) -0.018(3)
C20 0.074(3) 0.062(3) 0.056(3) -0.008(2) 0.000(3) 0.002(3)
C21 0.118(7) 0.065(4) 0.115(7) 0.039(4) 0.025(5) 0.029(4)
C22 0.072(3) 0.053(3) 0.104(5) -0.009(3) 0.003(4) 0.002(3)
C23 0.091(5) 0.147(8) 0.060(4) -0.012(4) 0.011(4) 0.018(5)
C24 0.085(4) 0.066(3) 0.102(5) 0.024(4) 0.000(4) -0.001(4)
C25 0.060(3) 0.144(8) 0.089(6) 0.025(5) 0.009(3) -0.030(4)
C26 0.067(4) 0.153(7) 0.073(5) 0.024(5) -0.001(3) -0.020(5)
C27 0.120(7) 0.092(5) 0.067(4) 0.024(4) 0.028(4) 0.035(4)
C28 0.087(4) 0.068(4) 0.103(6) 0.010(3) 0.012(4) -0.012(3)
C29 0.079(4) 0.085(4) 0.097(5) 0.032(4) 0.011(4) 0.016(4)
C30 0.108(6) 0.143(8) 0.066(4) 0.030(5) 0.028(4) 0.034(6)
Cl1 0.0804(9) 0.0733(8) 0.0745(9) -0.0209(7) 0.0164(8) -0.0209(7)
Cl2 0.1133(17) 0.157(2) 0.0999(15) 0.0504(16) -0.0386(13) -0.0636(17)
OW 0.104(4) 0.150(6) 0.073(3) 0.021(3) -0.036(3) -0.048(4)
O1 0.112(6) 0.216(10) 0.174(9) 0.011(9) -0.023(6) -0.060(6)
O2 0.151(9) 0.309(18) 0.52(4) -0.30(2) -0.145(15) 0.061(10)
O3 1.6(2) 1.14(14) 0.60(8) 0.71(10) -0.82(13) -1.00(16)
O4 0.247(17) 0.175(12) 0.65(7) -0.06(2) 0.10(3) 0.082(13)
O5 0.51(4) 0.76(6) 0.193(16) -0.23(3) 0.15(2) -0.52(4)
O6 0.167(14) 0.27(2) 1.46(17) -0.20(5) -0.16(4) -0.095(14)
O7 0.219(17) 0.286(18) 0.35(3) 0.19(2) -0.016(17) -0.004(14)
O8 0.44(3) 0.35(3) 0.136(10) 0.120(14) -0.015(14) 0.00(2)

loop_
_atom_type_symbol
_atom_type_description
_atom_type_scat_dispersion_real
_atom_type_scat_dispersion_imag
_atom_type_scat_source
C C 0.0031 0.0016 'International Tables Vol C Tables 4.2.6.8 and 6.1.1.4'
N N 0.0061 0.0033 'International Tables Vol C Tables 4.2.6.8 and 6.1.1.4'
Mn Mn 0.3385 0.7311 'International Tables Vol C Tables 4.2.6.8 and 6.1.1.4'
Cl Cl 0.1495 0.1591 'International Tables Vol C Tables 4.2.6.8 and 6.1.1.4'
O O 0.0109 0.0061 'International Tables Vol C Tables 4.2.6.8 and 6.1.1.4'
H H 0.0000 0.0000 'International Tables Vol C Tables 4.2.6.8 and 6.1.1.4'

loop_
_geom_angle_atom_site_label_1
_geom_angle_atom_site_label_2
_geom_angle_atom_site_label_3
_geom_angle
_geom_angle_site_symmetry_1
_geom_angle_site_symmetry_3
_geom_angle_publ_flag
OW Mn NP1' 102.1(3) . . ?
OW Mn NP1 91.7(2) . . ?
NP1' Mn NP1 106.19(18) . . ?
OW Mn NP2 89.9(3) . . ?
NP1' Mn NP2 90.96(19) . . ?
NP1 Mn NP2 162.01(19) . . ?
OW Mn NA1 162.8(3) . . ?
NP1' Mn NA1 73.68(17) . . ?
NP1 Mn NA1 74.04(18) . . ?
NP2 Mn NA1 106.6(2) . . ?
OW Mn NA2 111.6(3) . . ?
NP1' Mn NA2 142.33(17) . . ?
NP1 Mn NA2 89.46(18) . . ?
NP2 Mn NA2 73.33(19) . . ?
NA1 Mn NA2 78.33(18) . . ?
C20 NA1 C19 112.2(5) . . ?
C20 NA1 C16 111.3(5) . . ?
C19 NA1 C16 111.4(5) . . ?
C20 NA1 Mn 107.8(3) . . ?
C19 NA1 Mn 104.9(4) . . ?
C16 NA1 Mn 108.9(4) . . ?
C13 NP1 C10 117.9(5) . . ?
C13 NP1 Mn 126.2(4) . . ?
C10 NP1 Mn 115.5(4) . . ?
C5 NP1' C4 118.5(6) . . ?
C5 NP1' Mn 126.9(5) . . ?
C4 NP1' Mn 114.6(4) . . ?
NP1' C4 C28 120.3(6) . . ?
NP1' C4 C19 115.5(5) . . ?
C28 C4 C19 124.2(6) . . ?
NP2 C1 C17 121.7(7) . . ?
NP2 C1 C22 116.1(6) . . ?
C17 C1 C22 122.1(6) . . ?
NP1' C5 C29 123.6(8) . . ?
NP1' C5 H5 118.2 . . ?
C29 C5 H5 118.2 . . ?
C14 C10 NP1 121.5(6) . . ?
C14 C10 C20 122.6(6) . . ?
NP1 C10 C20 115.9(5) . . ?
C12 NA2 C22 110.0(5) . . ?
C12 NA2 C24 110.0(6) . . ?
C22 NA2 C24 109.6(5) . . ?
C12 NA2 Mn 103.6(3) . . ?
C22 NA2 Mn 106.5(4) . . ?
C24 NA2 Mn 116.9(4) . . ?
NA2 C12 C16 112.7(5) . . ?
NA2 C12 H12A 109.0 . . ?
C16 C12 H12A 109.0 . . ?
NA2 C12 H12B 109.0 . . ?
C16 C12 H12B 109.0 . . ?
H12A C12 H12B 107.8 . . ?
NP1 C13 C25 122.2(7) . . ?
NP1 C13 H13 118.9 . . ?
C25 C13 H13 118.9 . . ?
C10 C14 C26 119.1(7) . . ?
C10 C14 H14 120.4 . . ?
C26 C14 H14 120.4 . . ?
C1 NP2 C27 118.1(6) . . ?
C1 NP2 Mn 116.5(5) . . ?
C27 NP2 Mn 125.2(5) . . ?
NA1 C16 C12 112.0(5) . . ?
NA1 C16 H16A 109.2 . . ?
C12 C16 H16A 109.2 . . ?
NA1 C16 H16B 109.2 . . ?
C12 C16 H16B 109.2 . . ?
H16A C16 H16B 107.9 . . ?
C1 C17 C23 119.7(7) . . ?
C1 C17 H17 120.1 . . ?
C23 C17 H17 120.1 . . ?
NA1 C19 C4 109.7(5) . . ?
NA1 C19 H19A 109.7 . . ?
C4 C19 H19A 109.7 . . ?
NA1 C19 H19B 109.7 . . ?
C4 C19 H19B 109.7 . . ?
H19A C19 H19B 108.2 . . ?
NA1 C20 C10 111.7(5) . . ?
NA1 C20 H20A 109.3 . . ?
C10 C20 H20A 109.3 . . ?
NA1 C20 H20B 109.3 . . ?
C10 C20 H20B 109.3 . . ?
H20A C20 H20B 107.9 . . ?
C28 C21 C29 120.2(7) . . ?
C28 C21 H21 119.9 . . ?
C29 C21 H21 119.9 . . ?
NA2 C22 C1 112.2(5) . . ?
NA2 C22 H22A 109.2 . . ?
C1 C22 H22A 109.2 . . ?
NA2 C22 H22B 109.2 . . ?
C1 C22 H22B 109.2 . . ?
H22A C22 H22B 107.9 . . ?
C17 C23 C30 117.7(7) . . ?
C17 C23 H23 121.1 . . ?
C30 C23 H23 121.1 . . ?
NA2 C24 H24A 109.5 . . ?
NA2 C24 H24B 109.5 . . ?
H24A C24 H24B 109.5 . . ?
NA2 C24 H24C 109.5 . . ?
H24A C24 H24C 109.5 . . ?
H24B C24 H24C 109.5 . . ?
C26 C25 C13 120.7(7) . . ?
C26 C25 H25 119.6 . . ?
C13 C25 H25 119.6 . . ?
C25 C26 C14 118.4(7) . . ?
C25 C26 H26 120.8 . . ?
C14 C26 H26 120.8 . . ?
C30 C27 NP2 122.8(8) . . ?
C30 C27 H27 118.6 . . ?
NP2 C27 H27 118.6 . . ?
C21 C28 C4 119.8(8) . . ?
C21 C28 H28 120.1 . . ?
C4 C28 H28 120.1 . . ?
C21 C29 C5 117.5(7) . . ?
C21 C29 H29 121.2 . . ?
C5 C29 H29 121.2 . . ?
C27 C30 C23 119.7(9) . . ?
C27 C30 H30 120.1 . . ?
C23 C30 H30 120.1 . . ?
O2 Cl1 O4 110.4(7) . . ?
O2 Cl1 O1 114.1(6) . . ?
O4 Cl1 O1 107.6(6) . . ?
O2 Cl1 O3 111.1(8) . . ?
O4 Cl1 O3 106.6(7) . . ?
O1 Cl1 O3 106.7(7) . . ?
O5 Cl2 O8 117.0(8) . . ?
O5 Cl2 O7 112.8(8) . . ?
O8 Cl2 O7 110.3(7) . . ?
O5 Cl2 O6 107.8(7) . . ?
O8 Cl2 O6 106.0(7) . . ?
O7 Cl2 O6 101.6(7) . . ?
Mn OW H100 94.6(16) . . ?
Mn OW H101 95.8(16) . . ?
H100 OW H101 105(3) . . ?

loop_
_geom_bond_atom_site_label_1
_geom_bond_atom_site_label_2
_geom_bond_distance
_geom_bond_site_symmetry_2
_geom_bond_publ_flag
Mn OW 2.119(5) . ?
Mn NP1' 2.241(5) . ?
Mn NP1 2.252(5) . ?
Mn NP2 2.266(6) . ?
Mn NA1 2.294(5) . ?
Mn NA2 2.313(5) . ?
NA1 C20 1.452(8) . ?
NA1 C19 1.480(8) . ?
NA1 C16 1.486(7) . ?
NP1 C13 1.335(8) . ?
NP1 C10 1.360(8) . ?
NP1' C5 1.320(8) . ?
NP1' C4 1.375(8) . ?
C4 C28 1.376(9) . ?
C4 C19 1.496(10) . ?
C1 NP2 1.331(8) . ?
C1 C17 1.370(9) . ?
C1 C22 1.482(10) . ?
C5 C29 1.385(10) . ?
C5 H5 0.9300 . ?
C10 C14 1.360(10) . ?
C10 C20 1.498(9) . ?
NA2 C12 1.467(8) . ?
NA2 C22 1.479(9) . ?
NA2 C24 1.493(8) . ?
C12 C16 1.491(10) . ?
C12 H12A 0.9700 . ?
C12 H12B 0.9700 . ?
C13 C25 1.371(11) . ?
C13 H13 0.9300 . ?
C14 C26 1.413(12) . ?
C14 H14 0.9300 . ?
NP2 C27 1.364(10) . ?
C16 H16A 0.9700 . ?
C16 H16B 0.9700 . ?
C17 C23 1.378(13) . ?
C17 H17 0.9300 . ?
C19 H19A 0.9700 . ?
C19 H19B 0.9700 . ?
C20 H20A 0.9700 . ?
C20 H20B 0.9700 . ?
C21 C28 1.369(12) . ?
C21 C29 1.370(14) . ?
C21 H21 0.9300 . ?
C22 H22A 0.9700 . ?
C22 H22B 0.9700 . ?
C23 C30 1.397(15) . ?
C23 H23 0.9300 . ?
C24 H24A 0.9600 . ?
C24 H24B 0.9600 . ?
C24 H24C 0.9600 . ?
C25 C26 1.323(14) . ?
C25 H25 0.9300 . ?
C26 H26 0.9300 . ?
C27 C30 1.322(12) . ?
C27 H27 0.9300 . ?
C28 H28 0.9300 . ?
C29 H29 0.9300 . ?
C30 H30 0.9300 . ?
Cl1 O2 1.362(6) . ?
Cl1 O4 1.438(7) . ?
Cl1 O1 1.439(6) . ?
Cl1 O3 1.456(8) . ?
Cl2 O5 1.368(7) . ?
Cl2 O8 1.394(7) . ?
Cl2 O7 1.441(8) . ?
Cl2 O6 1.509(8) . ?
OW H100 0.96(2) . ?
OW H101 0.96(2) . ?

loop_
_geom_torsion_atom_site_label_1
_geom_torsion_atom_site_label_2
_geom_torsion_atom_site_label_3
_geom_torsion_atom_site_label_4
_geom_torsion
_geom_torsion_site_symmetry_1
_geom_torsion_site_symmetry_2
_geom_torsion_site_symmetry_3
_geom_torsion_site_symmetry_4
_geom_torsion_publ_flag
OW Mn NA1 C20 5.2(9) . . . . ?
NP1' Mn NA1 C20 83.3(4) . . . . ?
NP1 Mn NA1 C20 -29.4(4) . . . . ?
NP2 Mn NA1 C20 169.4(4) . . . . ?
NA2 Mn NA1 C20 -122.2(4) . . . . ?
OW Mn NA1 C19 -114.6(8) . . . . ?
NP1' Mn NA1 C19 -36.4(4) . . . . ?
NP1 Mn NA1 C19 -149.1(4) . . . . ?
NP2 Mn NA1 C19 49.6(4) . . . . ?
NA2 Mn NA1 C19 118.1(4) . . . . ?
OW Mn NA1 C16 126.1(8) . . . . ?
NP1' Mn NA1 C16 -155.8(4) . . . . ?
NP1 Mn NA1 C16 91.5(4) . . . . ?
NP2 Mn NA1 C16 -69.8(4) . . . . ?
NA2 Mn NA1 C16 -1.3(4) . . . . ?
OW Mn NP1 C13 29.8(5) . . . . ?
NP1' Mn NP1 C13 132.9(5) . . . . ?
NP2 Mn NP1 C13 -65.1(8) . . . . ?
NA1 Mn NP1 C13 -159.8(5) . . . . ?
NA2 Mn NP1 C13 -81.8(5) . . . . ?
OW Mn NP1 C10 -157.7(4) . . . . ?
NP1' Mn NP1 C10 -54.6(4) . . . . ?
NP2 Mn NP1 C10 107.4(7) . . . . ?
NA1 Mn NP1 C10 12.7(4) . . . . ?
NA2 Mn NP1 C10 90.7(4) . . . . ?
OW Mn NP1' C5 4.2(6) . . . . ?
NP1 Mn NP1' C5 -91.1(5) . . . . ?
NP2 Mn NP1' C5 94.4(5) . . . . ?
NA1 Mn NP1' C5 -158.6(6) . . . . ?
NA2 Mn NP1' C5 157.8(5) . . . . ?
OW Mn NP1' C4 -177.8(4) . . . . ?
NP1 Mn NP1' C4 86.9(4) . . . . ?
NP2 Mn NP1' C4 -87.6(4) . . . . ?
NA1 Mn NP1' C4 19.4(4) . . . . ?
NA2 Mn NP1' C4 -24.2(5) . . . . ?
C5 NP1' C4 C28 2.7(9) . . . . ?
Mn NP1' C4 C28 -175.5(5) . . . . ?
C5 NP1' C4 C19 -179.4(6) . . . . ?
Mn NP1' C4 C19 2.4(6) . . . . ?
C4 NP1' C5 C29 -1.8(10) . . . . ?
Mn NP1' C5 C29 176.2(5) . . . . ?
C13 NP1 C10 C14 0.7(9) . . . . ?
Mn NP1 C10 C14 -172.5(5) . . . . ?
C13 NP1 C10 C20 179.9(5) . . . . ?
Mn NP1 C10 C20 6.7(6) . . . . ?
OW Mn NA2 C12 169.6(4) . . . . ?
NP1' Mn NA2 C12 17.6(6) . . . . ?
NP1 Mn NA2 C12 -98.8(4) . . . . ?
NP2 Mn NA2 C12 86.5(4) . . . . ?
NA1 Mn NA2 C12 -25.0(4) . . . . ?
OW Mn NA2 C22 53.7(4) . . . . ?
NP1' Mn NA2 C22 -98.4(4) . . . . ?
NP1 Mn NA2 C22 145.2(4) . . . . ?
NP2 Mn NA2 C22 -29.4(4) . . . . ?
NA1 Mn NA2 C22 -141.0(4) . . . . ?
OW Mn NA2 C24 -69.2(6) . . . . ?
NP1' Mn NA2 C24 138.7(5) . . . . ?
NP1 Mn NA2 C24 22.4(5) . . . . ?
NP2 Mn NA2 C24 -152.3(5) . . . . ?
NA1 Mn NA2 C24 96.2(5) . . . . ?
C22 NA2 C12 C16 163.7(5) . . . . ?
C24 NA2 C12 C16 -75.5(7) . . . . ?
Mn NA2 C12 C16 50.2(6) . . . . ?
C10 NP1 C13 C25 -3.5(10) . . . . ?
Mn NP1 C13 C25 168.9(6) . . . . ?
NP1 C10 C14 C26 1.6(11) . . . . ?
C20 C10 C14 C26 -177.6(7) . . . . ?
C17 C1 NP2 C27 -1.3(10) . . . . ?
C22 C1 NP2 C27 -178.3(7) . . . . ?
C17 C1 NP2 Mn -177.7(5) . . . . ?
C22 C1 NP2 Mn 5.2(7) . . . . ?
OW Mn NP2 C1 -98.5(5) . . . . ?
NP1' Mn NP2 C1 159.4(5) . . . . ?
NP1 Mn NP2 C1 -3.3(10) . . . . ?
NA1 Mn NP2 C1 86.1(5) . . . . ?
NA2 Mn NP2 C1 14.2(4) . . . . ?
OW Mn NP2 C27 85.4(7) . . . . ?
NP1' Mn NP2 C27 -16.7(7) . . . . ?
NP1 Mn NP2 C27 -179.4(7) . . . . ?
NA1 Mn NP2 C27 -90.0(7) . . . . ?
NA2 Mn NP2 C27 -162.0(7) . . . . ?
C20 NA1 C16 C12 147.0(6) . . . . ?
C19 NA1 C16 C12 -86.9(7) . . . . ?
Mn NA1 C16 C12 28.3(6) . . . . ?
NA2 C12 C16 NA1 -55.9(7) . . . . ?
NP2 C1 C17 C23 1.1(10) . . . . ?
C22 C1 C17 C23 178.0(7) . . . . ?
C20 NA1 C19 C4 -67.2(6) . . . . ?
C16 NA1 C19 C4 167.3(5) . . . . ?
Mn NA1 C19 C4 49.6(6) . . . . ?
NP1' C4 C19 NA1 -36.4(7) . . . . ?
C28 C4 C19 NA1 141.3(7) . . . . ?
C19 NA1 C20 C10 157.6(5) . . . . ?
C16 NA1 C20 C10 -76.8(6) . . . . ?
Mn NA1 C20 C10 42.6(6) . . . . ?
C14 C10 C20 NA1 145.0(6) . . . . ?
NP1 C10 C20 NA1 -34.2(7) . . . . ?
C12 NA2 C22 C1 -68.9(6) . . . . ?
C24 NA2 C22 C1 170.0(6) . . . . ?
Mn NA2 C22 C1 42.7(6) . . . . ?
NP2 C1 C22 NA2 -33.7(8) . . . . ?
C17 C1 C22 NA2 149.3(6) . . . . ?
C1 C17 C23 C30 1.5(13) . . . . ?
NP1 C13 C25 C26 4.0(13) . . . . ?
C13 C25 C26 C14 -1.6(14) . . . . ?
C10 C14 C26 C25 -1.1(13) . . . . ?
C1 NP2 C27 C30 -1.3(14) . . . . ?
Mn NP2 C27 C30 174.8(9) . . . . ?
C29 C21 C28 C4 1.0(13) . . . . ?
NP1' C4 C28 C21 -2.4(11) . . . . ?
C19 C4 C28 C21 180.0(7) . . . . ?
C28 C21 C29 C5 0.0(13) . . . . ?
NP1' C5 C29 C21 0.4(12) . . . . ?
NP2 C27 C30 C23 3.9(17) . . . . ?
C17 C23 C30 C27 -3.9(16) . . . . ?
